data_2244089
loop_
_publ_author_name
'Sathya, Udhayasuriyan'
'Nirmalram, Jeyaraman Selvaraj'
'Gomathi, Sundaramoorthy'
'Perdih, Franc'
'Jegan Jennifer, Samson'
'Abdul Razak, Ibrahim'

_publ_section_title
;
 Crystal structures and Hirshfeld surface analyses of hypoxanthine salts
 involving 5-sulfosalicylate and perchlorate anions
;
_journal_coeditor_code WM5640
_journal_issue 6
_journal_name_full 'Acta Crystallographica Section E'
_journal_page_first
;
;
_journal_paper_doi 10.1107/S2056989022004753
_journal_volume 78
_journal_year 2022
_chemical_formula_iupac 'C5 H5 N4 O +, Cl O4 -, H2 O'
_chemical_formula_moiety 'C5 H5 N4 O +, Cl O4 -, H2 O'
_chemical_formula_sum 'C5 H7 Cl N4 O6'
_chemical_formula_weight 254.60
_chemical_name_common 'Hypoxanthinium perchlorate monohydrate'
_chemical_name_systematic
;
6-Oxo-1,9-dihydropurin-7-ium perchlorate monohydrate
;
_space_group_crystal_system monoclinic
_space_group_IT_number 14
_space_group_name_Hall '-P 2ybc'
_space_group_name_H-M_alt 'P 1 21/c 1'
_atom_sites_solution_hydrogens mixed
_audit_creation_method SHELXL-2018/3
_cell_angle_alpha 90
_cell_angle_beta 94.233(2)
_cell_angle_gamma 90
_cell_formula_units_Z 4
_cell_length_a 5.0307(6)
_cell_length_b 20.386(2)
_cell_length_c 9.0181(10)
_cell_measurement_reflns_used 2752
_cell_measurement_temperature 296(2)
_cell_measurement_theta_max 30.3
_cell_measurement_theta_min 2.0
_cell_volume 922.34(18)
_computing_cell_refinement
;
SAINT (Bruker, 2016)
;
_computing_data_collection
;
APEX2 (Bruker, 2016)
;
_computing_data_reduction
;
SAINT (Bruker, 2016)
;
_computing_molecular_graphics
;
PLATON (Spek, 2020), Mercury (Macrae <i>et al.</i>, 2020)
and POVRay (Cason, 2004)
;
_computing_publication_material
;
PLATON (Spek, 2020) and publCIF (Westrip, 2010)
;
_computing_structure_refinement
;
SHELXL (Sheldrick, 2015b)
;
_computing_structure_solution
;
SHELXT (Sheldrick, 2015a)
;
_diffrn_ambient_temperature 296(2)
_diffrn_measured_fraction_theta_full 1.000
_diffrn_measured_fraction_theta_max 0.995
_diffrn_measurement_device_type 'Bruker APEXII CCD'
_diffrn_measurement_method '\f and \w scans'
_diffrn_radiation_type MoK\a
_diffrn_radiation_wavelength 0.71073
_diffrn_reflns_av_R_equivalents 0.0246
_diffrn_reflns_av_unetI/netI 0.0165
_diffrn_reflns_limit_h_max 7
_diffrn_reflns_limit_h_min -7
_diffrn_reflns_limit_k_max 28
_diffrn_reflns_limit_k_min -28
_diffrn_reflns_limit_l_max 12
_diffrn_reflns_limit_l_min -12
_diffrn_reflns_number 16360
_diffrn_reflns_theta_full 25.242
_diffrn_reflns_theta_max 30.338
_diffrn_reflns_theta_min 1.998
_exptl_absorpt_coefficient_mu 0.439
_exptl_absorpt_correction_T_max 1.000
_exptl_absorpt_correction_T_min 0.957
_exptl_absorpt_correction_type multi-scan
_exptl_absorpt_process_details
;
(<i>SADABS</i>; Bruker, 2016)
;
_exptl_crystal_colour colourless
_exptl_crystal_density_diffrn 1.833
_exptl_crystal_description plate
_exptl_crystal_F_000 520
_exptl_crystal_size_max 0.450
_exptl_crystal_size_mid 0.015
_exptl_crystal_size_min 0.003
_refine_diff_density_max 0.369
_refine_diff_density_min -0.288
_refine_ls_extinction_method none
_refine_ls_goodness_of_fit_ref 1.049
_refine_ls_hydrogen_treatment mixed
_refine_ls_matrix_type full
_refine_ls_number_parameters 165
_refine_ls_number_reflns 2752
_refine_ls_number_restraints 3
_refine_ls_restrained_S_all 1.049
_refine_ls_R_factor_all 0.0452
_refine_ls_R_factor_gt 0.0381
_refine_ls_shift/su_max 0.000
_refine_ls_shift/su_mean 0.000
_refine_ls_structure_factor_coef Fsqd
_refine_ls_weighting_details 'w=1/[\s^2^(Fo^2^)+(0.0576P)^2^+0.3728P] where P=(Fo^2^+2Fc^2^)/3'
_refine_ls_weighting_scheme calc
_refine_ls_wR_factor_gt 0.1055
_refine_ls_wR_factor_ref 0.1112
_reflns_number_gt 2370
_reflns_number_total 2752
_reflns_threshold_expression 'I > 2\s(I)'
_cod_data_source_file wm5640sup1.cif
_cod_data_source_block II
_cod_original_cell_volume 922.33(18)
_cod_original_sg_symbol_H-M 'P 21/c'
_cod_database_code 2244089
_shelx_space_group_comment
;
The symmetry employed for this shelxl refinement is uniquely defined
by the following loop, which should always be used as a source of
symmetry information in preference to the above space-group names.
They are only intended as comments.
;
_shelx_estimated_absorpt_t_min 0.827
_shelx_estimated_absorpt_t_max 0.999

loop_
_space_group_symop_operation_xyz
'x, y, z'
'-x, y+1/2, -z+1/2'
'-x, -y, -z'
'x, -y-1/2, z-1/2'

loop_
_atom_site_type_symbol
_atom_site_label
_atom_site_fract_x
_atom_site_fract_y
_atom_site_fract_z
_atom_site_U_iso_or_equiv
_atom_site_adp_type
_atom_site_calc_flag
_atom_site_occupancy
_atom_site_disorder_assembly
_atom_site_disorder_group
Cl Cl1 1.32826(7) 0.47612(2) 0.23036(5) 0.03437(13) Uani d 1 . .
O O6 1.1975(2) 0.28099(6) 0.28926(13) 0.0395(3) Uani d 1 . .
O O2 1.2250(4) 0.53538(8) 0.1690(2) 0.0699(5) Uani d 1 . .
O O3 1.6141(3) 0.47706(8) 0.2342(2) 0.0627(4) Uani d 1 . .
O O4 1.2288(3) 0.42071(7) 0.14577(18) 0.0571(4) Uani d 1 . .
O O5 1.2456(3) 0.46991(8) 0.37946(17) 0.0598(4) Uani d 1 . .
N N1 0.9409(3) 0.35230(6) 0.41720(15) 0.0334(3) Uani d 1 . .
H H1 1.018(4) 0.3843(12) 0.387(3) 0.049(6) Uiso d 1 . .
N N7 0.8829(2) 0.17434(6) 0.43852(14) 0.0281(3) Uani d 1 . .
H H7 0.992(5) 0.1492(12) 0.387(3) 0.060(7) Uiso d 1 . .
N N9 0.5789(2) 0.20049(6) 0.58838(14) 0.0284(3) Uani d 1 . .
H H9 0.462(5) 0.1993(11) 0.650(3) 0.046(6) Uiso d 1 . .
C C2 0.7509(3) 0.36488(7) 0.51258(18) 0.0342(3) Uani d 1 . .
H H2 0.716229 0.408591 0.533422 0.041 Uiso calc 1 . .
N N3 0.6127(3) 0.32029(6) 0.57756(14) 0.0312(3) Uani d 1 . .
C C4 0.6819(3) 0.25866(7) 0.53983(15) 0.0246(3) Uani d 1 . .
C C5 0.8730(3) 0.24168(7) 0.44524(15) 0.0243(3) Uani d 1 . .
C C6 1.0223(3) 0.29051(7) 0.37512(16) 0.0272(3) Uani d 1 . .
C C8 0.7053(3) 0.15077(7) 0.52526(17) 0.0311(3) Uani d 1 . .
H H8 0.672604 0.106462 0.540420 0.037 Uiso calc 1 . .
O O1W 0.2214(3) 0.38054(6) 0.76425(18) 0.0511(4) Uani d 1 . .
H H1W 0.252(5) 0.4216(5) 0.765(3) 0.066(7) Uiso d 1 . .
H H2W 0.344(4) 0.3627(10) 0.718(3) 0.081(9) Uiso d 1 . .

loop_
_atom_site_aniso_label
_atom_site_aniso_U_11
_atom_site_aniso_U_22
_atom_site_aniso_U_33
_atom_site_aniso_U_12
_atom_site_aniso_U_13
_atom_site_aniso_U_23
Cl1 0.0347(2) 0.02074(17) 0.0495(2) -0.00172(12) 0.01561(16) -0.00075(13)
O6 0.0398(6) 0.0391(6) 0.0428(6) -0.0012(5) 0.0248(5) 0.0054(5)
O2 0.0807(12) 0.0369(7) 0.0952(13) 0.0172(7) 0.0277(10) 0.0222(8)
O3 0.0351(7) 0.0545(9) 0.1004(13) -0.0050(6) 0.0182(7) -0.0109(8)
O4 0.0551(8) 0.0419(8) 0.0757(10) -0.0102(6) 0.0147(7) -0.0226(7)
O5 0.0734(10) 0.0587(9) 0.0503(8) -0.0211(8) 0.0244(7) -0.0040(6)
N1 0.0377(7) 0.0255(6) 0.0388(7) -0.0043(5) 0.0146(5) 0.0030(5)
N7 0.0305(6) 0.0236(5) 0.0317(6) 0.0031(4) 0.0130(5) 0.0006(4)
N9 0.0282(6) 0.0285(6) 0.0304(6) -0.0020(4) 0.0141(5) 0.0016(4)
C2 0.0410(8) 0.0242(6) 0.0385(8) 0.0007(6) 0.0120(6) -0.0031(6)
N3 0.0331(6) 0.0269(6) 0.0351(6) 0.0024(5) 0.0132(5) -0.0026(5)
C4 0.0233(6) 0.0261(6) 0.0254(6) -0.0003(5) 0.0075(5) 0.0005(5)
C5 0.0246(6) 0.0241(6) 0.0251(6) 0.0007(5) 0.0085(5) 0.0023(5)
C6 0.0269(6) 0.0279(6) 0.0277(6) -0.0020(5) 0.0083(5) 0.0032(5)
C8 0.0338(7) 0.0245(6) 0.0367(7) -0.0007(5) 0.0128(6) 0.0022(5)
O1W 0.0546(8) 0.0302(6) 0.0739(9) -0.0081(6) 0.0417(7) -0.0050(6)

loop_
_atom_type_symbol
_atom_type_description
_atom_type_scat_dispersion_real
_atom_type_scat_dispersion_imag
_atom_type_scat_source
C C 0.0033 0.0016 'International Tables Vol C Tables 4.2.6.8 and 6.1.1.4'
H H 0.0000 0.0000 'International Tables Vol C Tables 4.2.6.8 and 6.1.1.4'
O O 0.0106 0.0060 'International Tables Vol C Tables 4.2.6.8 and 6.1.1.4'
Cl Cl 0.1484 0.1585 'International Tables Vol C Tables 4.2.6.8 and 6.1.1.4'
N N 0.0061 0.0033 'International Tables Vol C Tables 4.2.6.8 and 6.1.1.4'

loop_
_geom_angle_atom_site_label_1
_geom_angle_atom_site_label_2
_geom_angle_atom_site_label_3
_geom_angle_site_symmetry_1
_geom_angle_site_symmetry_3
_geom_angle
_geom_angle_publ_flag
O2 Cl1 O4 . . 111.24(12) ?
O2 Cl1 O3 . . 109.68(11) ?
O4 Cl1 O3 . . 109.46(9) ?
O2 Cl1 O5 . . 108.50(11) ?
O4 Cl1 O5 . . 108.29(9) ?
O3 Cl1 O5 . . 109.63(11) ?
C2 N1 C6 . . 125.56(13) ?
C2 N1 H1 . . 115.8(16) ?
C6 N1 H1 . . 118.5(16) ?
C8 N7 C5 . . 108.00(12) ?
C8 N7 H7 . . 124.0(16) ?
C5 N7 H7 . . 128.0(16) ?
C8 N9 C4 . . 108.26(11) ?
C8 N9 H9 . . 129.5(15) ?
C4 N9 H9 . . 122.2(15) ?
N3 C2 N1 . . 125.11(14) ?
N3 C2 H2 . . 117.4 ?
N1 C2 H2 . . 117.4 ?
C2 N3 C4 . . 112.14(12) ?
N3 C4 C5 . . 126.43(12) ?
N3 C4 N9 . . 127.50(12) ?
C5 C4 N9 . . 106.07(12) ?
N7 C5 C4 . . 107.91(11) ?
N7 C5 C6 . . 131.06(12) ?
C4 C5 C6 . . 121.02(13) ?
O6 C6 N1 . . 123.73(13) ?
O6 C6 C5 . . 126.53(14) ?
N1 C6 C5 . . 109.75(12) ?
N7 C8 N9 . . 109.76(12) ?
N7 C8 H8 . . 125.1 ?
N9 C8 H8 . . 125.1 ?
H1W O1W H2W . . 106.9(14) ?

loop_
_geom_bond_atom_site_label_1
_geom_bond_atom_site_label_2
_geom_bond_site_symmetry_2
_geom_bond_distance
_geom_bond_publ_flag
Cl1 O2 . 1.4116(15) ?
Cl1 O4 . 1.4324(13) ?
Cl1 O3 . 1.4359(15) ?
Cl1 O5 . 1.4421(15) ?
O6 C6 . 1.2307(17) ?
N1 C2 . 1.357(2) ?
N1 C6 . 1.3860(19) ?
N1 H1 . 0.82(2) ?
N7 C8 . 1.3204(18) ?
N7 C5 . 1.3752(18) ?
N7 H7 . 0.90(3) ?
N9 C8 . 1.3452(19) ?
N9 C4 . 1.3784(17) ?
N9 H9 . 0.84(2) ?
C2 N3 . 1.309(2) ?
C2 H2 . 0.9300 ?
N3 C4 . 1.3539(18) ?
C4 C5 . 1.3758(17) ?
C5 C6 . 1.4229(18) ?
C8 H8 . 0.9300 ?
O1W H1W . 0.852(9) ?
O1W H2W . 0.850(9) ?

loop_
_geom_hbond_atom_site_label_D
_geom_hbond_atom_site_label_H
_geom_hbond_atom_site_label_A
_geom_hbond_site_symmetry_A
_geom_hbond_distance_DH
_geom_hbond_distance_HA
_geom_hbond_distance_DA
_geom_hbond_angle_DHA
N1 H1 O4 . 0.82 2.60 3.249 138
N1 H1 O5 . 0.82 2.09 2.879 162
N7 H7 O2 2_745 0.91 2.60 3.031 110.2
N7 H7 O1W 4_665 0.91 1.76 2.6489 165
N9 H9 O6 4_466 0.84 1.93 2.7602 166
O1W H1W O3 3_766 0.853 2.171 3.018 172
O1W H2W N3 . 0.85 2.11 2.951 172
C8 H8 O2 2_745 0.93 2.47 2.970 114
C8 H8 O3 4_466 0.93 2.47 3.268 144
C8 H8 O4 4_466 0.93 2.55 3.072 116

loop_
_geom_torsion_atom_site_label_1
_geom_torsion_atom_site_label_2
_geom_torsion_atom_site_label_3
_geom_torsion_atom_site_label_4
_geom_torsion_site_symmetry_1
_geom_torsion_site_symmetry_2
_geom_torsion_site_symmetry_3
_geom_torsion_site_symmetry_4
_geom_torsion
_geom_torsion_publ_flag
C6 N1 C2 N3 . . . . -1.1(3) ?
N1 C2 N3 C4 . . . . 0.5(2) ?
C2 N3 C4 C5 . . . . 0.0(2) ?
C2 N3 C4 N9 . . . . 179.42(15) ?
C8 N9 C4 N3 . . . . -179.25(14) ?
C8 N9 C4 C5 . . . . 0.24(16) ?
C8 N7 C5 C4 . . . . 0.01(17) ?
C8 N7 C5 C6 . . . . 179.31(15) ?
N3 C4 C5 N7 . . . . 179.34(14) ?
N9 C4 C5 N7 . . . . -0.15(15) ?
N3 C4 C5 C6 . . . . 0.0(2) ?
N9 C4 C5 C6 . . . . -179.54(13) ?
C2 N1 C6 O6 . . . . -179.27(16) ?
C2 N1 C6 C5 . . . . 1.0(2) ?
N7 C5 C6 O6 . . . . 0.6(3) ?
C4 C5 C6 O6 . . . . 179.83(15) ?
N7 C5 C6 N1 . . . . -179.65(14) ?
C4 C5 C6 N1 . . . . -0.4(2) ?
C5 N7 C8 N9 . . . . 0.15(18) ?
C4 N9 C8 N7 . . . . -0.24(18) ?

_cod_database_fobs_code 2244089
